data_4331869
loop_
_publ_author_name
'Seo, Joobeom'
'Song, Mi Ryoung'
'Lee, Ji-Eun'
'Lee, So Young'
'Yoon, Il'
'Park, Ki-Min'
'Kim, Jineun'
'Jung, Jong Hwa'
'Park, Sung Bae'
'Lee, Shim Sung'

_publ_section_title
;
 Exo-Coordination-Based Supramolecular Silver(I) Complexes of S2O
 Macrocycles:&#x00A0; Effect of Ligand Isomerism on the Structural
 Diversity
;
_journal_issue 3
_journal_name_full 'Inorganic Chemistry'
_journal_page_first 952
_journal_page_last 954
_journal_paper_doi 10.1021/ic051764o
_journal_volume 45
_journal_year 2006
_chemical_formula_sum 'C48 H64 Ag2 F12 O4 P2 S8'
_chemical_formula_weight 1467.15
_chemical_name_systematic
; 
 ? 
;
_space_group_IT_number 14
_symmetry_cell_setting monoclinic
_symmetry_space_group_name_Hall '-P 2yn'
_symmetry_space_group_name_H-M 'P 1 21/n 1'
_atom_sites_solution_hydrogens geom
_atom_sites_solution_primary direct
_atom_sites_solution_secondary difmap
_audit_creation_method SHELXTL
_cell_angle_alpha 90.00
_cell_angle_beta 108.6390(10)
_cell_angle_gamma 90.00
_cell_formula_units_Z 4
_cell_length_a 17.2521(7)
_cell_length_b 16.6342(7)
_cell_length_c 21.0769(9)
_cell_measurement_reflns_used 8844
_cell_measurement_temperature 173(2)
_cell_measurement_theta_max 28.24
_cell_measurement_theta_min 2.21
_cell_volume 5731.3(4)
_computing_cell_refinement 'Bruker SMART'
_computing_data_collection 'Bruker SMART'
_computing_data_reduction 'Bruker SHELXTL'
_computing_molecular_graphics 'Bruker SHELXTL'
_computing_publication_material 'Bruker SHELXTL'
_computing_structure_refinement 'Bruker SHELXTL'
_computing_structure_solution 'Bruker SHELXTL'
_diffrn_ambient_temperature 173(2)
_diffrn_measured_fraction_theta_full 0.997
_diffrn_measured_fraction_theta_max 0.997
_diffrn_measurement_device_type 'CCD area detector'
_diffrn_measurement_method 'phi and omega scans'
_diffrn_radiation_monochromator graphite
_diffrn_radiation_source 'fine-focus sealed tube'
_diffrn_radiation_type MoK\a
_diffrn_radiation_wavelength 0.71073
_diffrn_reflns_av_R_equivalents 0.0536
_diffrn_reflns_av_sigmaI/netI 0.0410
_diffrn_reflns_limit_h_max 22
_diffrn_reflns_limit_h_min -21
_diffrn_reflns_limit_k_max 21
_diffrn_reflns_limit_k_min -21
_diffrn_reflns_limit_l_max 26
_diffrn_reflns_limit_l_min -23
_diffrn_reflns_number 34691
_diffrn_reflns_theta_full 27.00
_diffrn_reflns_theta_max 27.00
_diffrn_reflns_theta_min 1.33
_exptl_absorpt_coefficient_mu 1.112
_exptl_absorpt_correction_type none
_exptl_crystal_colour colorless
_exptl_crystal_density_diffrn 1.700
_exptl_crystal_density_method 'not measured'
_exptl_crystal_description block
_exptl_crystal_F_000 2976
_exptl_crystal_size_max 0.40
_exptl_crystal_size_mid 0.40
_exptl_crystal_size_min 0.30
_refine_diff_density_max 3.213
_refine_diff_density_min -1.256
_refine_diff_density_rms 0.145
_refine_ls_extinction_method none
_refine_ls_goodness_of_fit_ref 1.028
_refine_ls_hydrogen_treatment constr
_refine_ls_matrix_type full
_refine_ls_number_parameters 685
_refine_ls_number_reflns 12478
_refine_ls_number_restraints 0
_refine_ls_restrained_S_all 1.028
_refine_ls_R_factor_all 0.0695
_refine_ls_R_factor_gt 0.0557
_refine_ls_shift/su_max 0.001
_refine_ls_shift/su_mean 0.000
_refine_ls_structure_factor_coef Fsqd
_refine_ls_weighting_details 'calc w=1/[\s^2^(Fo^2^)+(0.0998P)^2^+14.4890P] where P=(Fo^2^+2Fc^2^)/3'
_refine_ls_weighting_scheme calc
_refine_ls_wR_factor_gt 0.1523
_refine_ls_wR_factor_ref 0.1718
_reflns_number_gt 9915
_reflns_number_total 12478
_reflns_threshold_expression >2sigma(I)
_cod_data_source_file ic051764osup1.cif
_cod_data_source_block Compound2c
_cod_depositor_comments
;
The following automatic conversions were performed:

'_symmetry_cell_setting' value 'Monoclinic' changed to 'monoclinic'
according to /home/saulius/struct/CIF-dictionaries/cif_core.dic
dictionary named 'cif_core.dic' version 2.4.2 from 2011-04-26.

Automatic conversion script
Id: cif_fix_values 1891 2012-01-12 08:04:46Z andrius 
;
_cod_original_sg_symbol_H-M P2(1)/n
_cod_database_code 4331869

loop_
_symmetry_equiv_pos_as_xyz
'x, y, z'
'-x+1/2, y+1/2, -z+1/2'
'-x, -y, -z'
'x-1/2, -y-1/2, z-1/2'

loop_
_atom_site_label
_atom_site_type_symbol
_atom_site_fract_x
_atom_site_fract_y
_atom_site_fract_z
_atom_site_U_iso_or_equiv
_atom_site_adp_type
_atom_site_occupancy
_atom_site_symmetry_multiplicity
_atom_site_calc_flag
_atom_site_refinement_flags
Ag1 Ag 0.78870(2) -0.250586(18) 0.427169(19) 0.03125(11) Uani 1 1 d .
Ag2 Ag 0.72121(2) 0.252913(17) 0.589539(18) 0.02875(11) Uani 1 1 d .
P1 P 0.48245(7) 0.86225(7) 0.22101(6) 0.0318(3) Uani 1 1 d .
P2 P 0.00100(8) 0.14400(7) 0.77725(7) 0.0384(3) Uani 1 1 d .
F1 F 0.4735(3) 0.76703(19) 0.21892(19) 0.0570(9) Uani 1 1 d .
F2 F 0.3933(2) 0.8699(3) 0.2263(2) 0.0736(12) Uani 1 1 d .
F3 F 0.5191(3) 0.8591(2) 0.30094(18) 0.0743(11) Uani 1 1 d .
F4 F 0.5715(2) 0.8558(3) 0.2169(3) 0.0813(13) Uani 1 1 d .
F5 F 0.4449(3) 0.8667(3) 0.14165(17) 0.0717(11) Uani 1 1 d .
F6 F 0.4897(3) 0.9578(2) 0.2225(2) 0.0773(12) Uani 1 1 d .
F7 F 0.0148(3) 0.2382(2) 0.7785(2) 0.0794(14) Uani 1 1 d .
F8 F 0.0882(3) 0.1327(4) 0.7721(4) 0.133(3) Uani 1 1 d .
F9 F -0.0292(4) 0.1478(3) 0.6975(2) 0.114(2) Uani 1 1 d .
F10 F -0.0870(3) 0.1523(4) 0.7763(4) 0.161(3) Uani 1 1 d .
F11 F 0.0385(4) 0.1371(3) 0.8549(2) 0.116(2) Uani 1 1 d .
F12 F -0.0100(4) 0.0501(3) 0.7762(3) 0.124(2) Uani 1 1 d .
S1 S 0.64027(6) -0.34823(6) 0.37500(5) 0.0272(2) Uani 1 1 d .
S2 S 0.93280(6) -0.29254(7) 0.42518(5) 0.0285(2) Uani 1 1 d .
S3 S 0.71097(6) 0.11093(6) 0.64819(5) 0.0293(2) Uani 1 1 d .
S4 S 0.71784(7) -0.24916(6) 0.51911(5) 0.0274(2) Uani 1 1 d .
S5 S 0.79733(6) -0.09539(6) 0.40808(5) 0.0277(2) Uani 1 1 d .
S6 S 0.75014(6) 0.18020(7) 0.48849(5) 0.0304(2) Uani 1 1 d .
S7 S 0.85975(6) 0.34136(6) 0.62604(5) 0.0250(2) Uani 1 1 d .
S8 S 0.56620(6) 0.28835(6) 0.58051(5) 0.0241(2) Uani 1 1 d .
O1 O 0.76117(19) -0.2828(2) 0.30446(16) 0.0380(7) Uani 1 1 d .
O2 O 0.85681(17) -0.07933(18) 0.64369(14) 0.0289(6) Uani 1 1 d .
O3 O 0.71498(17) 0.07160(18) 0.35516(15) 0.0307(6) Uani 1 1 d .
O4 O 0.72290(18) 0.3474(2) 0.69480(16) 0.0358(7) Uani 1 1 d .
C1 C 0.8141(2) -0.4355(2) 0.4487(2) 0.0256(8) Uani 1 1 d .
H1A H 0.8104 -0.3944 0.4788 0.031 Uiso 1 1 calc R
C2 C 0.8889(3) -0.4507(3) 0.4397(2) 0.0291(9) Uani 1 1 d .
C3 C 0.8953(3) -0.5160(3) 0.4001(2) 0.0362(10) Uani 1 1 d .
H3A H 0.9461 -0.5274 0.3934 0.043 Uiso 1 1 calc R
C4 C 0.8283(3) -0.5641(3) 0.3705(2) 0.0396(11) Uani 1 1 d .
H4A H 0.8343 -0.6104 0.3462 0.048 Uiso 1 1 calc R
C5 C 0.7519(3) -0.5453(3) 0.3762(2) 0.0374(10) Uani 1 1 d .
H5A H 0.7055 -0.5774 0.3541 0.045 Uiso 1 1 calc R
C6 C 0.7441(3) -0.4790(3) 0.4145(2) 0.0300(9) Uani 1 1 d .
C7 C 0.6620(3) -0.4478(3) 0.4136(2) 0.0353(10) Uani 1 1 d .
H7A H 0.6604 -0.4449 0.4601 0.042 Uiso 1 1 calc R
H7B H 0.6190 -0.4858 0.3885 0.042 Uiso 1 1 calc R
C8 C 0.6410(3) -0.3646(3) 0.2900(2) 0.0358(10) Uani 1 1 d .
H8A H 0.6199 -0.4193 0.2760 0.043 Uiso 1 1 calc R
H8B H 0.6026 -0.3259 0.2602 0.043 Uiso 1 1 calc R
C9 C 0.7225(4) -0.3561(4) 0.2793(3) 0.0514(14) Uani 1 1 d .
H9A H 0.7583 -0.4012 0.3017 0.062 Uiso 1 1 calc R
H9B H 0.7149 -0.3595 0.2308 0.062 Uiso 1 1 calc R
C10 C 0.8361(3) -0.2711(4) 0.2916(3) 0.0487(13) Uani 1 1 d .
H10A H 0.8496 -0.2131 0.2962 0.058 Uiso 1 1 calc R
H10B H 0.8281 -0.2862 0.2445 0.058 Uiso 1 1 calc R
C11 C 0.9088(3) -0.3180(3) 0.3364(2) 0.0349(10) Uani 1 1 d .
H11A H 0.9573 -0.3068 0.3224 0.042 Uiso 1 1 calc R
H11B H 0.8970 -0.3762 0.3304 0.042 Uiso 1 1 calc R
C12 C 0.9572(2) -0.3909(3) 0.4658(2) 0.0323(9) Uani 1 1 d .
H12A H 1.0073 -0.4122 0.4584 0.039 Uiso 1 1 calc R
H12B H 0.9688 -0.3843 0.5147 0.039 Uiso 1 1 calc R
C13 C 0.6159(2) -0.0495(2) 0.53156(19) 0.0241(8) Uani 1 1 d .
H13A H 0.6393 -0.0222 0.5024 0.029 Uiso 1 1 calc R
C14 C 0.6051(2) -0.1318(2) 0.52567(19) 0.0235(8) Uani 1 1 d .
C15 C 0.5676(2) -0.1711(2) 0.5672(2) 0.0262(8) Uani 1 1 d .
H15A H 0.5594 -0.2276 0.5639 0.031 Uiso 1 1 calc R
C16 C 0.5424(2) -0.1272(3) 0.6131(2) 0.0270(8) Uani 1 1 d .
H16A H 0.5158 -0.1538 0.6403 0.032 Uiso 1 1 calc R
C17 C 0.5557(2) -0.0449(3) 0.6199(2) 0.0275(8) Uani 1 1 d .
H17A H 0.5391 -0.0156 0.6521 0.033 Uiso 1 1 calc R
C18 C 0.5934(2) -0.0054(2) 0.5793(2) 0.0256(8) Uani 1 1 d .
C19 C 0.6116(3) 0.0835(2) 0.5857(2) 0.0322(9) Uani 1 1 d .
H19A H 0.5673 0.1108 0.5980 0.039 Uiso 1 1 calc R
H19B H 0.6105 0.1044 0.5415 0.039 Uiso 1 1 calc R
C20 C 0.7846(2) 0.0498(2) 0.6244(2) 0.0279(8) Uani 1 1 d .
H20A H 0.7631 0.0378 0.5759 0.034 Uiso 1 1 calc R
H20B H 0.8363 0.0802 0.6329 0.034 Uiso 1 1 calc R
C21 C 0.8014(3) -0.0285(2) 0.6639(2) 0.0276(8) Uani 1 1 d .
H21A H 0.8251 -0.0163 0.7122 0.033 Uiso 1 1 calc R
H21B H 0.7492 -0.0575 0.6570 0.033 Uiso 1 1 calc R
C22 C 0.8190(2) -0.1219(2) 0.58257(19) 0.0260(8) Uani 1 1 d .
H22A H 0.8610 -0.1363 0.5617 0.031 Uiso 1 1 calc R
H22B H 0.7783 -0.0866 0.5511 0.031 Uiso 1 1 calc R
C23 C 0.7770(3) -0.1977(2) 0.59491(19) 0.0260(8) Uani 1 1 d .
H23A H 0.7403 -0.1834 0.6209 0.031 Uiso 1 1 calc R
H23B H 0.8191 -0.2350 0.6225 0.031 Uiso 1 1 calc R
C24 C 0.6367(2) -0.1774(3) 0.4774(2) 0.0283(8) Uani 1 1 d .
H24A H 0.6582 -0.1386 0.4515 0.034 Uiso 1 1 calc R
H24B H 0.5908 -0.2068 0.4455 0.034 Uiso 1 1 calc R
C25 C 0.8866(2) 0.0692(3) 0.4608(2) 0.0265(8) Uani 1 1 d .
H25A H 0.8602 0.0470 0.4899 0.032 Uiso 1 1 calc R
C26 C 0.8930(2) 0.1517(3) 0.4568(2) 0.0289(9) Uani 1 1 d .
C27 C 0.9341(2) 0.1845(3) 0.4154(2) 0.0301(9) Uani 1 1 d .
H27A H 0.9386 0.2411 0.4120 0.036 Uiso 1 1 calc R
C28 C 0.9684(2) 0.1336(3) 0.3791(2) 0.0298(9) Uani 1 1 d .
H28A H 0.9979 0.1556 0.3521 0.036 Uiso 1 1 calc R
C29 C 0.9598(2) 0.0509(3) 0.3823(2) 0.0277(8) Uani 1 1 d .
H29A H 0.9823 0.0167 0.3567 0.033 Uiso 1 1 calc R
C30 C 0.9183(2) 0.0179(3) 0.42286(19) 0.0246(8) Uani 1 1 d .
C31 C 0.9049(3) -0.0717(3) 0.4245(2) 0.0303(9) Uani 1 1 d .
H31A H 0.9371 -0.0930 0.4689 0.036 Uiso 1 1 calc R
H31B H 0.9246 -0.0981 0.3904 0.036 Uiso 1 1 calc R
C32 C 0.7490(3) -0.0586(3) 0.3232(2) 0.0329(9) Uani 1 1 d .
H32A H 0.7906 -0.0321 0.3071 0.039 Uiso 1 1 calc R
H32B H 0.7261 -0.1045 0.2932 0.039 Uiso 1 1 calc R
C33 C 0.6815(3) 0.0005(3) 0.3207(2) 0.0338(9) Uani 1 1 d .
H33A H 0.6507 0.0133 0.2735 0.041 Uiso 1 1 calc R
H33B H 0.6431 -0.0238 0.3415 0.041 Uiso 1 1 calc R
C34 C 0.6541(3) 0.1221(3) 0.3652(2) 0.0338(9) Uani 1 1 d .
H34A H 0.6256 0.0940 0.3927 0.041 Uiso 1 1 calc R
H34B H 0.6134 0.1358 0.3215 0.041 Uiso 1 1 calc R
C35 C 0.6944(3) 0.1984(3) 0.4007(2) 0.0356(10) Uani 1 1 d .
H35A H 0.6519 0.2397 0.3971 0.043 Uiso 1 1 calc R
H35B H 0.7326 0.2196 0.3782 0.043 Uiso 1 1 calc R
C36 C 0.8553(3) 0.2065(3) 0.4960(3) 0.0416(11) Uani 1 1 d .
H36A H 0.8565 0.2624 0.4803 0.050 Uiso 1 1 calc R
H36B H 0.8889 0.2045 0.5439 0.050 Uiso 1 1 calc R
C37 C 0.6816(2) 0.4227(2) 0.5425(2) 0.0253(8) Uani 1 1 d .
H37A H 0.6845 0.3798 0.5136 0.030 Uiso 1 1 calc R
C38 C 0.6075(2) 0.4407(2) 0.5518(2) 0.0250(8) Uani 1 1 d .
C39 C 0.6020(3) 0.5082(3) 0.5896(2) 0.0341(10) Uani 1 1 d .
H39A H 0.5514 0.5211 0.5961 0.041 Uiso 1 1 calc R
C40 C 0.6702(3) 0.5565(3) 0.6178(3) 0.0419(11) Uani 1 1 d .
H40A H 0.6656 0.6040 0.6413 0.050 Uiso 1 1 calc R
C41 C 0.7453(3) 0.5348(3) 0.6113(3) 0.0377(10) Uani 1 1 d .
H41A H 0.7923 0.5666 0.6320 0.045 Uiso 1 1 calc R
C42 C 0.7523(3) 0.4670(2) 0.5749(2) 0.0283(8) Uani 1 1 d .
C43 C 0.8340(3) 0.4338(3) 0.5765(2) 0.0329(9) Uani 1 1 d .
H43A H 0.8769 0.4747 0.5958 0.039 Uiso 1 1 calc R
H43B H 0.8332 0.4226 0.5302 0.039 Uiso 1 1 calc R
C44 C 0.8627(3) 0.3753(3) 0.7091(2) 0.0310(9) Uani 1 1 d .
H44A H 0.9186 0.3671 0.7406 0.037 Uiso 1 1 calc R
H44B H 0.8509 0.4336 0.7072 0.037 Uiso 1 1 calc R
C45 C 0.8021(3) 0.3320(3) 0.7360(2) 0.0394(11) Uani 1 1 d .
H45A H 0.8128 0.2734 0.7377 0.047 Uiso 1 1 calc R
H45B H 0.8088 0.3507 0.7820 0.047 Uiso 1 1 calc R
C46 C 0.6615(2) 0.3064(3) 0.7149(2) 0.0288(8) Uani 1 1 d .
H46A H 0.6635 0.3239 0.7603 0.035 Uiso 1 1 calc R
H46B H 0.6707 0.2476 0.7157 0.035 Uiso 1 1 calc R
C47 C 0.5799(3) 0.3267(3) 0.6651(2) 0.0291(9) Uani 1 1 d .
H47A H 0.5735 0.3859 0.6629 0.035 Uiso 1 1 calc R
H47B H 0.5363 0.3043 0.6811 0.035 Uiso 1 1 calc R
C48 C 0.5401(2) 0.3800(3) 0.5301(2) 0.0279(8) Uani 1 1 d .
H48A H 0.5297 0.3666 0.4824 0.033 Uiso 1 1 calc R
H48B H 0.4893 0.4033 0.5347 0.033 Uiso 1 1 calc R

loop_
_atom_site_aniso_label
_atom_site_aniso_U_11
_atom_site_aniso_U_22
_atom_site_aniso_U_33
_atom_site_aniso_U_23
_atom_site_aniso_U_13
_atom_site_aniso_U_12
Ag1 0.0345(2) 0.02863(19) 0.0371(2) 0.00140(12) 0.02057(15) 0.00424(12)
Ag2 0.02986(19) 0.02418(18) 0.0360(2) -0.00200(12) 0.01591(14) 0.00038(11)
P1 0.0268(5) 0.0312(6) 0.0385(6) 0.0058(5) 0.0117(5) -0.0008(4)
P2 0.0326(6) 0.0338(6) 0.0442(7) 0.0070(5) 0.0060(5) -0.0061(5)
F1 0.083(3) 0.0328(14) 0.063(2) -0.0016(15) 0.035(2) -0.0065(16)
F2 0.0409(19) 0.093(3) 0.098(3) 0.031(2) 0.037(2) 0.0168(18)
F3 0.096(3) 0.073(2) 0.0402(19) 0.0005(17) 0.0016(19) -0.006(2)
F4 0.0380(19) 0.087(3) 0.133(4) 0.030(3) 0.046(2) 0.0095(18)
F5 0.081(3) 0.091(3) 0.0390(18) 0.0158(18) 0.0138(18) -0.014(2)
F6 0.088(3) 0.0329(17) 0.109(3) 0.0095(19) 0.028(3) -0.0027(17)
F7 0.141(4) 0.0373(17) 0.074(3) -0.0037(17) 0.053(3) -0.019(2)
F8 0.078(3) 0.167(5) 0.177(6) 0.100(5) 0.072(4) 0.055(3)
F9 0.152(5) 0.103(4) 0.055(2) 0.007(2) -0.013(3) -0.059(3)
F10 0.070(3) 0.150(5) 0.301(10) 0.111(6) 0.111(5) 0.039(3)
F11 0.191(6) 0.108(4) 0.040(2) 0.011(2) 0.023(3) -0.059(4)
F12 0.182(6) 0.041(2) 0.134(5) 0.011(3) 0.032(4) -0.027(3)
S1 0.0195(5) 0.0353(5) 0.0246(5) -0.0056(4) 0.0039(4) 0.0047(4)
S2 0.0189(4) 0.0375(5) 0.0287(5) -0.0009(4) 0.0068(4) -0.0021(4)
S3 0.0308(5) 0.0248(5) 0.0312(5) -0.0026(4) 0.0086(4) 0.0014(4)
S4 0.0290(5) 0.0278(5) 0.0257(5) -0.0043(4) 0.0092(4) -0.0007(4)
S5 0.0266(5) 0.0298(5) 0.0257(5) 0.0015(4) 0.0069(4) -0.0008(4)
S6 0.0288(5) 0.0382(6) 0.0259(5) -0.0044(4) 0.0109(4) 0.0029(4)
S7 0.0182(4) 0.0316(5) 0.0253(5) -0.0020(4) 0.0070(4) 0.0024(4)
S8 0.0187(4) 0.0268(5) 0.0248(5) 0.0012(4) 0.0042(4) -0.0011(4)
O1 0.0349(17) 0.0454(18) 0.0328(17) -0.0007(15) 0.0095(14) 0.0016(14)
O2 0.0229(14) 0.0345(15) 0.0256(14) -0.0055(12) 0.0024(11) 0.0042(11)
O3 0.0240(14) 0.0356(16) 0.0302(15) -0.0009(13) 0.0053(12) 0.0001(12)
O4 0.0265(15) 0.0499(19) 0.0301(16) 0.0025(14) 0.0079(13) -0.0053(14)
C1 0.027(2) 0.0284(19) 0.0235(19) 0.0092(15) 0.0107(16) 0.0068(16)
C2 0.026(2) 0.035(2) 0.026(2) 0.0100(17) 0.0070(16) 0.0122(17)
C3 0.036(2) 0.040(2) 0.036(2) 0.010(2) 0.0163(19) 0.018(2)
C4 0.050(3) 0.033(2) 0.037(2) -0.0008(19) 0.016(2) 0.012(2)
C5 0.040(3) 0.032(2) 0.038(2) 0.0017(19) 0.010(2) 0.0024(19)
C6 0.031(2) 0.029(2) 0.032(2) 0.0083(17) 0.0135(18) 0.0041(17)
C7 0.028(2) 0.043(2) 0.037(2) 0.006(2) 0.0126(18) -0.0003(18)
C8 0.028(2) 0.052(3) 0.021(2) -0.0023(19) -0.0015(16) 0.0016(19)
C9 0.062(4) 0.059(3) 0.040(3) -0.014(2) 0.025(3) -0.010(3)
C10 0.044(3) 0.072(4) 0.034(3) 0.004(3) 0.017(2) 0.000(3)
C11 0.033(2) 0.049(3) 0.027(2) 0.0034(19) 0.0143(18) 0.0016(19)
C12 0.0188(19) 0.045(2) 0.030(2) 0.0075(19) 0.0033(16) 0.0090(17)
C13 0.0158(17) 0.035(2) 0.0206(18) 0.0009(16) 0.0044(14) 0.0001(15)
C14 0.0151(17) 0.033(2) 0.0205(18) -0.0053(15) 0.0032(14) -0.0014(15)
C15 0.0182(18) 0.029(2) 0.030(2) -0.0037(16) 0.0056(15) -0.0037(15)
C16 0.0176(18) 0.037(2) 0.026(2) -0.0001(17) 0.0063(15) -0.0001(16)
C17 0.0207(18) 0.036(2) 0.026(2) -0.0027(17) 0.0082(16) 0.0043(16)
C18 0.0175(17) 0.029(2) 0.027(2) 0.0013(16) 0.0037(15) 0.0050(15)
C19 0.026(2) 0.027(2) 0.041(2) 0.0031(18) 0.0072(18) 0.0070(16)
C20 0.0252(19) 0.028(2) 0.031(2) -0.0021(16) 0.0090(16) -0.0025(16)
C21 0.028(2) 0.032(2) 0.0219(19) 0.0021(16) 0.0069(16) 0.0085(16)
C22 0.0241(19) 0.032(2) 0.0215(18) -0.0051(16) 0.0071(15) -0.0005(16)
C23 0.030(2) 0.0273(19) 0.0185(17) -0.0009(15) 0.0045(15) 0.0018(16)
C24 0.0218(19) 0.037(2) 0.0234(19) -0.0066(17) 0.0039(15) -0.0018(16)
C25 0.0187(18) 0.037(2) 0.0243(19) -0.0029(16) 0.0082(15) -0.0012(16)
C26 0.0168(18) 0.038(2) 0.031(2) -0.0113(18) 0.0060(16) -0.0034(16)
C27 0.0215(19) 0.034(2) 0.030(2) -0.0015(17) 0.0016(16) -0.0034(16)
C28 0.0199(19) 0.046(2) 0.0219(19) 0.0033(17) 0.0051(15) -0.0020(17)
C29 0.0237(19) 0.039(2) 0.0210(18) -0.0028(16) 0.0079(15) 0.0037(16)
C30 0.0178(17) 0.033(2) 0.0214(18) -0.0007(16) 0.0044(14) 0.0021(15)
C31 0.024(2) 0.032(2) 0.035(2) 0.0006(17) 0.0092(17) 0.0057(16)
C32 0.036(2) 0.035(2) 0.023(2) -0.0019(17) 0.0033(17) -0.0008(18)
C33 0.026(2) 0.039(2) 0.029(2) 0.0031(18) -0.0009(17) -0.0013(18)
C34 0.024(2) 0.049(3) 0.025(2) 0.0053(19) 0.0039(16) 0.0079(18)
C35 0.044(3) 0.034(2) 0.027(2) 0.0028(18) 0.0079(19) 0.0086(19)
C36 0.032(2) 0.044(3) 0.053(3) -0.020(2) 0.019(2) -0.007(2)
C37 0.0258(19) 0.0284(19) 0.0224(18) 0.0095(15) 0.0086(15) 0.0041(15)
C38 0.0227(19) 0.0278(19) 0.0228(19) 0.0108(15) 0.0052(15) 0.0073(15)
C39 0.030(2) 0.032(2) 0.042(2) 0.0106(19) 0.0139(19) 0.0120(18)
C40 0.047(3) 0.025(2) 0.055(3) 0.002(2) 0.018(2) 0.0045(19)
C41 0.035(2) 0.026(2) 0.050(3) 0.0025(19) 0.010(2) -0.0013(18)
C42 0.027(2) 0.0266(19) 0.033(2) 0.0096(17) 0.0106(17) 0.0003(16)
C43 0.024(2) 0.040(2) 0.035(2) 0.0065(19) 0.0119(18) -0.0038(17)
C44 0.0224(19) 0.046(2) 0.0218(19) -0.0045(18) 0.0030(15) -0.0030(17)
C45 0.030(2) 0.056(3) 0.031(2) -0.004(2) 0.0100(19) -0.001(2)
C46 0.027(2) 0.037(2) 0.0241(19) 0.0022(17) 0.0107(16) -0.0055(17)
C47 0.029(2) 0.034(2) 0.026(2) 0.0022(17) 0.0122(17) 0.0004(17)
C48 0.0196(18) 0.035(2) 0.026(2) 0.0096(17) 0.0035(15) 0.0047(16)

loop_
_atom_type_symbol
_atom_type_description
_atom_type_scat_dispersion_real
_atom_type_scat_dispersion_imag
_atom_type_scat_source
C C 0.0033 0.0016 'International Tables Vol C Tables 4.2.6.8 and 6.1.1.4'
H H 0.0000 0.0000 'International Tables Vol C Tables 4.2.6.8 and 6.1.1.4'
O O 0.0106 0.0060 'International Tables Vol C Tables 4.2.6.8 and 6.1.1.4'
F F 0.0171 0.0103 'International Tables Vol C Tables 4.2.6.8 and 6.1.1.4'
P P 0.1023 0.0942 'International Tables Vol C Tables 4.2.6.8 and 6.1.1.4'
S S 0.1246 0.1234 'International Tables Vol C Tables 4.2.6.8 and 6.1.1.4'
Ag Ag -0.8971 1.1015 'International Tables Vol C Tables 4.2.6.8 and 6.1.1.4'

loop_
_geom_angle_atom_site_label_1
_geom_angle_atom_site_label_2
_geom_angle_atom_site_label_3
_geom_angle
O1 Ag1 S2 78.14(8)
O1 Ag1 S4 141.56(8)
S2 Ag1 S4 134.05(4)
O1 Ag1 S5 93.04(8)
S2 Ag1 S5 99.23(3)
S4 Ag1 S5 99.70(3)
O1 Ag1 S1 69.13(8)
S2 Ag1 S1 124.82(3)
S4 Ag1 S1 73.88(3)
S5 Ag1 S1 124.94(3)
S6 Ag2 S8 119.06(3)
S6 Ag2 S3 91.47(3)
S8 Ag2 S3 90.86(3)
S6 Ag2 S7 95.82(3)
S8 Ag2 S7 132.17(3)
S3 Ag2 S7 121.87(3)
F4 P1 F2 178.9(3)
F4 P1 F5 91.3(3)
F2 P1 F5 89.6(2)
F4 P1 F1 91.0(2)
F2 P1 F1 89.6(2)
F5 P1 F1 90.8(2)
F4 P1 F6 89.9(2)
F2 P1 F6 89.4(2)
F5 P1 F6 88.7(2)
F1 P1 F6 179.0(2)
F4 P1 F3 89.5(3)
F2 P1 F3 89.6(2)
F5 P1 F3 178.9(3)
F1 P1 F3 89.9(2)
F6 P1 F3 90.5(2)
F10 P2 F8 175.1(5)
F10 P2 F11 95.7(4)
F8 P2 F11 88.8(4)
F10 P2 F12 88.5(4)
F8 P2 F12 89.7(4)
F11 P2 F12 87.1(3)
F10 P2 F7 93.1(3)
F8 P2 F7 88.7(3)
F11 P2 F7 92.6(3)
F12 P2 F7 178.4(3)
F10 P2 F9 89.6(4)
F8 P2 F9 85.9(4)
F11 P2 F9 174.5(4)
F12 P2 F9 91.6(3)
F7 P2 F9 88.5(3)
C8 S1 C7 103.8(2)
C8 S1 Ag1 99.89(16)
C7 S1 Ag1 107.71(15)
C11 S2 C12 102.4(2)
C11 S2 Ag1 100.01(15)
C12 S2 Ag1 108.11(14)
C20 S3 C19 103.6(2)
C20 S3 Ag2 102.07(14)
C19 S3 Ag2 94.08(14)
C23 S4 C24 104.05(18)
C23 S4 Ag1 113.23(14)
C24 S4 Ag1 96.74(14)
C31 S5 C32 103.4(2)
C31 S5 Ag1 106.77(14)
C32 S5 Ag1 116.79(15)
C35 S6 C36 103.7(2)
C35 S6 Ag2 124.88(15)
C36 S6 Ag2 105.08(15)
C44 S7 C43 102.4(2)
C44 S7 Ag2 101.08(14)
C43 S7 Ag2 105.31(14)
C48 S8 C47 101.8(2)
C48 S8 Ag2 106.21(13)
C47 S8 Ag2 101.00(14)
C9 O1 C10 113.4(4)
C9 O1 Ag1 118.6(3)
C10 O1 Ag1 106.4(3)
C22 O2 C21 113.7(3)
C33 O3 C34 112.0(3)
C45 O4 C46 113.6(3)
C2 C1 C6 121.7(4)
C1 C2 C3 118.6(4)
C1 C2 C12 119.0(4)
C3 C2 C12 122.0(4)
C4 C3 C2 120.4(4)
C3 C4 C5 120.7(4)
C4 C5 C6 119.6(4)
C1 C6 C5 118.6(4)
C1 C6 C7 119.0(4)
C5 C6 C7 122.0(4)
C6 C7 S1 112.1(3)
C9 C8 S1 115.9(3)
O1 C9 C8 112.2(4)
O1 C10 C11 115.6(4)
C10 C11 S2 112.9(3)
C2 C12 S2 112.5(3)
C14 C13 C18 121.6(4)
C13 C14 C15 118.7(4)
C13 C14 C24 119.5(4)
C15 C14 C24 121.7(4)
C16 C15 C14 120.0(4)
C15 C16 C17 120.8(4)
C16 C17 C18 119.8(4)
C17 C18 C13 119.1(4)
C17 C18 C19 122.1(4)
C13 C18 C19 118.8(4)
C18 C19 S3 115.1(3)
C21 C20 S3 110.8(3)
O2 C21 C20 111.7(3)
O2 C22 C23 111.2(3)
C22 C23 S4 114.0(3)
C14 C24 S4 113.0(3)
C26 C25 C30 121.3(4)
C25 C26 C27 119.4(4)
C25 C26 C36 120.7(4)
C27 C26 C36 119.9(4)
C28 C27 C26 119.6(4)
C29 C28 C27 120.3(4)
C28 C29 C30 120.4(4)
C29 C30 C25 118.9(4)
C29 C30 C31 121.1(4)
C25 C30 C31 120.0(4)
C30 C31 S5 111.3(3)
C33 C32 S5 111.0(3)
O3 C33 C32 110.1(3)
O3 C34 C35 109.0(4)
C34 C35 S6 111.7(3)
C26 C36 S6 113.5(3)
C38 C37 C42 121.0(4)
C37 C38 C39 119.3(4)
C37 C38 C48 118.2(4)
C39 C38 C48 121.8(4)
C40 C39 C38 120.3(4)
C39 C40 C41 119.7(4)
C42 C41 C40 120.8(4)
C41 C42 C37 118.7(4)
C41 C42 C43 122.0(4)
C37 C42 C43 118.8(4)
C42 C43 S7 112.0(3)
C45 C44 S7 113.6(3)
O4 C45 C44 109.6(4)
O4 C46 C47 107.6(3)
C46 C47 S8 113.7(3)
C38 C48 S8 111.2(3)

loop_
_geom_bond_atom_site_label_1
_geom_bond_atom_site_label_2
_geom_bond_distance
Ag1 O1 2.533(3)
Ag1 S2 2.5954(10)
Ag1 S4 2.6008(11)
Ag1 S5 2.6243(11)
Ag1 S1 2.9334(11)
Ag2 S6 2.6320(11)
Ag2 S8 2.6852(10)
Ag2 S3 2.6975(11)
Ag2 S7 2.7008(10)
P1 F4 1.569(3)
P1 F2 1.582(3)
P1 F5 1.591(4)
P1 F1 1.591(3)
P1 F6 1.595(4)
P1 F3 1.600(4)
P2 F10 1.517(4)
P2 F8 1.554(5)
P2 F11 1.559(4)
P2 F12 1.572(4)
P2 F7 1.583(4)
P2 F9 1.595(5)
S1 C8 1.817(4)
S1 C7 1.830(5)
S2 C11 1.832(5)
S2 C12 1.833(5)
S3 C20 1.818(4)
S3 C19 1.854(5)
S4 C23 1.813(4)
S4 C24 1.836(4)
S5 C31 1.820(4)
S5 C32 1.821(4)
S6 C35 1.818(4)
S6 C36 1.823(5)
S7 C44 1.824(4)
S7 C43 1.832(5)
S8 C48 1.830(4)
S8 C47 1.837(4)
O1 C9 1.410(6)
O1 C10 1.416(6)
O2 C22 1.431(5)
O2 C21 1.438(5)
O3 C33 1.411(5)
O3 C34 1.412(5)
O4 C45 1.389(6)
O4 C46 1.433(5)
C1 C2 1.386(6)
C1 C6 1.394(6)
C2 C3 1.397(6)
C2 C12 1.505(6)
C3 C4 1.378(7)
C4 C5 1.396(7)
C5 C6 1.400(6)
C6 C7 1.502(6)
C8 C9 1.500(7)
C10 C11 1.522(7)
C13 C14 1.382(6)
C13 C18 1.396(6)
C14 C15 1.405(6)
C14 C24 1.503(5)
C15 C16 1.387(6)
C16 C17 1.388(6)
C17 C18 1.395(6)
C18 C19 1.509(6)
C20 C21 1.524(6)
C22 C23 1.517(6)
C25 C26 1.381(6)
C25 C30 1.394(6)
C26 C27 1.399(6)
C26 C36 1.510(6)
C27 C28 1.393(6)
C28 C29 1.387(6)
C29 C30 1.390(6)
C30 C31 1.510(6)
C32 C33 1.511(6)
C34 C35 1.525(7)
C37 C38 1.386(5)
C37 C42 1.400(6)
C38 C39 1.397(6)
C38 C48 1.498(6)
C39 C40 1.392(7)
C40 C41 1.392(7)
C41 C42 1.391(6)
C42 C43 1.505(6)
C44 C45 1.520(6)
C46 C47 1.500(6)
